data_1504723
loop_
_publ_author_name
'Memminger, Karin'
'Oeser, Thomas'
'M\"uller, Thomas J J'

_publ_section_title
;
 Phenothiazinophanes: synthesis, structure, and intramolecular electronic
 communication.
;
_journal_issue 13
_journal_name_full 'Organic letters'
_journal_page_first 2797
_journal_page_last 2800
_journal_paper_doi 10.1021/ol800920d
_journal_volume 10
_journal_year 2008
_chemical_formula_sum 'C48 H46 N2 S2'
_chemical_formula_weight 714.99
_chemical_name_systematic
;
 1(10),4(10)-Di-n-hexyl-1,4(3,7)-diphenothiazinacyclophan-2,5-di-(1,2-phenylene)
;
_space_group_IT_number 14
_symmetry_cell_setting monoclinic
_symmetry_space_group_name_Hall '-P 2ybc'
_symmetry_space_group_name_H-M 'P 1 21/c 1'
_atom_sites_solution_hydrogens geom
_atom_sites_solution_primary direct
_atom_sites_solution_secondary difmap
_audit_creation_method SHELXL-97
_cell_angle_alpha 90
_cell_angle_beta 90.176(1)
_cell_angle_gamma 90
_cell_formula_units_Z 2
_cell_length_a 15.7557(4)
_cell_length_b 15.0846(3)
_cell_length_c 7.9914(1)
_cell_measurement_temperature 200(2)
_cell_volume 1899.29(7)
_computing_cell_refinement 'Bruker SMART'
_computing_data_collection 'Bruker SMART'
_computing_data_reduction 'Bruker SHELXTL'
_computing_molecular_graphics 'Bruker SHELXTL'
_computing_publication_material 'Bruker SHELXTL'
_computing_structure_refinement 'SHELXL-97 (Sheldrick, 1997)'
_computing_structure_solution 'SHELXS-97 (Sheldrick, 1990)'
_diffrn_ambient_temperature 200(2)
_diffrn_measured_fraction_theta_full 1.000
_diffrn_measured_fraction_theta_max 1.000
_diffrn_measurement_device_type 'CCD area detector'
_diffrn_measurement_method 'phi and omega scans'
_diffrn_radiation_monochromator graphite
_diffrn_radiation_source 'fine-focus sealed tube'
_diffrn_radiation_type MoK\a
_diffrn_radiation_wavelength 0.71073
_diffrn_reflns_av_R_equivalents 0.0662
_diffrn_reflns_av_sigmaI/netI 0.0594
_diffrn_reflns_limit_h_max 19
_diffrn_reflns_limit_h_min -19
_diffrn_reflns_limit_k_max 18
_diffrn_reflns_limit_k_min -18
_diffrn_reflns_limit_l_max 9
_diffrn_reflns_limit_l_min -9
_diffrn_reflns_number 17880
_diffrn_reflns_theta_full 26.37
_diffrn_reflns_theta_max 26.37
_diffrn_reflns_theta_min 1.29
_exptl_absorpt_coefficient_mu 0.177
_exptl_absorpt_correction_type multi-scan
_exptl_crystal_colour colorless
_exptl_crystal_density_diffrn 1.250
_exptl_crystal_density_method 'not measured'
_exptl_crystal_description lamina
_exptl_crystal_F_000 760
_exptl_crystal_size_max 0.42
_exptl_crystal_size_mid 0.34
_exptl_crystal_size_min 0.01
_refine_diff_density_max 0.257
_refine_diff_density_min -0.378
_refine_diff_density_rms 0.096
_refine_ls_extinction_method none
_refine_ls_goodness_of_fit_ref 1.071
_refine_ls_hydrogen_treatment mixed
_refine_ls_matrix_type full
_refine_ls_number_parameters 236
_refine_ls_number_reflns 3865
_refine_ls_number_restraints 0
_refine_ls_restrained_S_all 1.071
_refine_ls_R_factor_all 0.0866
_refine_ls_R_factor_gt 0.0430
_refine_ls_shift/su_max 0.001
_refine_ls_shift/su_mean 0.000
_refine_ls_structure_factor_coef Fsqd
_refine_ls_weighting_details 'calc w=1/[\s^2^(Fo^2^)+(0.0663P)^2^+0.0000P] where P=(Fo^2^+2Fc^2^)/3'
_refine_ls_weighting_scheme calc
_refine_ls_wR_factor_gt 0.1018
_refine_ls_wR_factor_ref 0.1286
_reflns_number_gt 2556
_reflns_number_total 3865
_reflns_threshold_expression >2sigma(I)
_cod_data_source_file ol800920d-file004.cif
_cod_data_source_block km1
_cod_depositor_comments
;
The following automatic conversions were performed:

'_symmetry_cell_setting' value 'Monoclinic' changed to 'monoclinic'
according to /home/saulius/struct/CIF-dictionaries/cif_core.dic
dictionary named 'cif_core.dic' version 2.4.1 from 2010-06-29.

Automatic conversion script
Id: cif_fix_values 1715 2011-07-08 13:25:40Z adriana 
;
_cod_original_sg_symbol_H-M P2(1)/c
_cod_database_code 1504723

loop_
_symmetry_equiv_pos_as_xyz
'x, y, z'
'-x, y+1/2, -z+1/2'
'-x, -y, -z'
'x, -y-1/2, z-1/2'

loop_
_atom_site_label
_atom_site_type_symbol
_atom_site_fract_x
_atom_site_fract_y
_atom_site_fract_z
_atom_site_U_iso_or_equiv
_atom_site_adp_type
_atom_site_occupancy
_atom_site_symmetry_multiplicity
_atom_site_calc_flag
_atom_site_refinement_flags
S1 S 0.42658(4) 0.34047(4) -0.00080(7) 0.02747(18) Uani 1 1 d .
C1 C 0.35429(13) 0.42907(14) 0.0277(3) 0.0236(5) Uani 1 1 d .
C2 C 0.32973(13) 0.48202(14) -0.1050(3) 0.0249(5) Uani 1 1 d .
H2 H 0.3544 0.4728 -0.2119 0.030 Uiso 1 1 calc R
C3 C 0.27000(13) 0.54800(14) -0.0847(3) 0.0251(5) Uani 1 1 d .
C4 C 0.23740(14) 0.56246(14) 0.0734(3) 0.0279(5) Uani 1 1 d .
H4 H 0.1968 0.6082 0.0896 0.033 Uiso 1 1 calc R
C5 C 0.26302(14) 0.51139(15) 0.2085(3) 0.0279(5) Uani 1 1 d .
H5 H 0.2408 0.5235 0.3165 0.033 Uiso 1 1 calc R
C6 C 0.32091(13) 0.44249(14) 0.1880(3) 0.0238(5) Uani 1 1 d .
N1 N 0.34795(11) 0.38657(12) 0.3204(2) 0.0259(4) Uani 1 1 d .
C8 C 0.43701(14) 0.37530(14) 0.3338(3) 0.0237(5) Uani 1 1 d .
C9 C 0.48205(14) 0.38446(15) 0.4831(3) 0.0291(5) Uani 1 1 d .
H9 H 0.4525 0.3968 0.5838 0.035 Uiso 1 1 calc R
C10 C 0.56974(14) 0.37568(15) 0.4860(3) 0.0284(5) Uani 1 1 d .
H10 H 0.5990 0.3814 0.5895 0.034 Uiso 1 1 calc R
C11 C 0.61566(14) 0.35873(14) 0.3418(3) 0.0252(5) Uani 1 1 d .
C12 C 0.57064(14) 0.34766(14) 0.1925(3) 0.0252(5) Uani 1 1 d .
H12 H 0.6005 0.3346 0.0924 0.030 Uiso 1 1 calc R
C13 C 0.48326(14) 0.35542(14) 0.1882(3) 0.0245(5) Uani 1 1 d .
C14 C 0.71052(14) 0.35652(14) 0.3493(3) 0.0268(5) Uani 1 1 d .
C15 C 0.74965(15) 0.31159(15) 0.4819(3) 0.0329(6) Uani 1 1 d .
H15 H 0.7152 0.2817 0.5614 0.040 Uiso 1 1 calc R
C16 C 0.83663(16) 0.30932(16) 0.5009(3) 0.0375(6) Uani 1 1 d .
H16 H 0.8614 0.2789 0.5931 0.045 Uiso 1 1 calc R
C17 C 0.88747(15) 0.35134(16) 0.3857(3) 0.0376(6) Uani 1 1 d .
H17 H 0.9475 0.3502 0.3978 0.045 Uiso 1 1 calc R
C18 C 0.85063(15) 0.39497(16) 0.2530(3) 0.0343(6) Uani 1 1 d .
H18 H 0.8862 0.4233 0.1736 0.041 Uiso 1 1 calc R
C19 C 0.76266(14) 0.39915(14) 0.2309(3) 0.0270(5) Uani 1 1 d .
C20 C 0.29763(14) 0.38737(16) 0.4758(3) 0.0319(6) Uani 1 1 d .
H20A H 0.2950 0.4487 0.5195 0.038 Uiso 1 1 calc R
H20B H 0.3263 0.3502 0.5609 0.038 Uiso 1 1 calc R
C21 C 0.20776(14) 0.35301(17) 0.4486(3) 0.0352(6) Uani 1 1 d .
H21A H 0.1720 0.3730 0.5430 0.042 Uiso 1 1 calc R
H21B H 0.1846 0.3801 0.3452 0.042 Uiso 1 1 calc R
C22 C 0.20052(15) 0.25286(17) 0.4341(3) 0.0365(6) Uani 1 1 d .
H22A H 0.2185 0.2253 0.5409 0.044 Uiso 1 1 calc R
H22B H 0.2392 0.2317 0.3452 0.044 Uiso 1 1 calc R
C23 C 0.11037(14) 0.22401(17) 0.3933(3) 0.0379(6) Uani 1 1 d .
H23A H 0.0713 0.2532 0.4730 0.046 Uiso 1 1 calc R
H23B H 0.0958 0.2455 0.2798 0.046 Uiso 1 1 calc R
C24 C 0.09495(16) 0.12531(17) 0.3995(4) 0.0460(7) Uani 1 1 d .
H24A H 0.1011 0.1046 0.5165 0.055 Uiso 1 1 calc R
H24B H 0.1386 0.0949 0.3316 0.055 Uiso 1 1 calc R
C25 C 0.00783(17) 0.0997(2) 0.3351(4) 0.0614(9) Uani 1 1 d .
H25A H -0.0356 0.1325 0.3972 0.092 Uiso 1 1 calc R
H25B H -0.0008 0.0359 0.3506 0.092 Uiso 1 1 calc R
H25C H 0.0035 0.1143 0.2159 0.092 Uiso 1 1 calc R

loop_
_atom_site_aniso_label
_atom_site_aniso_U_11
_atom_site_aniso_U_22
_atom_site_aniso_U_33
_atom_site_aniso_U_23
_atom_site_aniso_U_13
_atom_site_aniso_U_12
S1 0.0277(3) 0.0272(3) 0.0276(3) -0.0049(3) -0.0064(2) 0.0054(3)
C1 0.0206(12) 0.0238(12) 0.0265(12) -0.0030(9) -0.0055(10) -0.0006(9)
C2 0.0260(13) 0.0274(12) 0.0214(12) -0.0014(10) -0.0025(10) -0.0018(10)
C3 0.0194(12) 0.0270(12) 0.0288(12) -0.0030(10) -0.0041(10) -0.0022(10)
C4 0.0243(13) 0.0230(12) 0.0364(14) -0.0010(10) -0.0021(10) 0.0041(10)
C5 0.0268(13) 0.0302(13) 0.0267(12) -0.0014(10) 0.0012(10) -0.0006(10)
C6 0.0232(12) 0.0231(12) 0.0250(12) -0.0006(10) -0.0009(10) -0.0023(10)
N1 0.0242(10) 0.0301(11) 0.0233(10) 0.0032(8) -0.0004(8) 0.0007(8)
C8 0.0253(12) 0.0202(12) 0.0254(12) 0.0024(9) -0.0029(10) -0.0009(9)
C9 0.0331(14) 0.0300(14) 0.0243(12) 0.0026(10) 0.0003(10) -0.0029(11)
C10 0.0309(14) 0.0278(13) 0.0263(13) 0.0018(10) -0.0091(10) -0.0003(10)
C11 0.0277(13) 0.0184(11) 0.0294(12) 0.0040(9) -0.0044(10) 0.0007(9)
C12 0.0273(13) 0.0226(12) 0.0259(12) -0.0014(10) -0.0019(10) 0.0020(10)
C13 0.0288(13) 0.0201(12) 0.0245(12) 0.0003(9) -0.0053(10) -0.0009(9)
C14 0.0280(13) 0.0224(12) 0.0298(13) -0.0027(10) -0.0078(10) 0.0011(10)
C15 0.0369(15) 0.0264(13) 0.0354(14) 0.0034(11) -0.0101(11) -0.0003(11)
C16 0.0360(15) 0.0340(14) 0.0424(15) 0.0042(12) -0.0192(12) 0.0072(12)
C17 0.0255(13) 0.0384(15) 0.0489(16) -0.0005(13) -0.0134(12) 0.0028(12)
C18 0.0290(14) 0.0333(14) 0.0407(15) 0.0015(12) -0.0029(11) 0.0037(11)
C19 0.0267(13) 0.0229(12) 0.0312(13) -0.0010(10) -0.0063(10) 0.0032(10)
C20 0.0328(14) 0.0380(15) 0.0250(12) 0.0023(11) 0.0026(10) 0.0022(11)
C21 0.0298(14) 0.0410(15) 0.0350(14) 0.0050(12) 0.0046(11) 0.0010(11)
C22 0.0313(14) 0.0438(16) 0.0343(14) 0.0044(12) -0.0003(11) 0.0032(12)
C23 0.0284(14) 0.0473(16) 0.0381(15) 0.0076(12) 0.0004(11) 0.0013(12)
C24 0.0388(16) 0.0450(17) 0.0540(18) 0.0093(14) -0.0033(13) -0.0027(13)
C25 0.0422(18) 0.061(2) 0.081(2) 0.0109(17) -0.0069(16) -0.0103(15)

loop_
_atom_type_symbol
_atom_type_description
_atom_type_scat_dispersion_real
_atom_type_scat_dispersion_imag
_atom_type_scat_source
C C 0.0033 0.0016 'International Tables Vol C Tables 4.2.6.8 and 6.1.1.4'
H H 0.0000 0.0000 'International Tables Vol C Tables 4.2.6.8 and 6.1.1.4'
N N 0.0061 0.0033 'International Tables Vol C Tables 4.2.6.8 and 6.1.1.4'
S S 0.1246 0.1234 'International Tables Vol C Tables 4.2.6.8 and 6.1.1.4'

loop_
_geom_angle_atom_site_label_1
_geom_angle_atom_site_label_2
_geom_angle_atom_site_label_3
_geom_angle
_geom_angle_site_symmetry_3
C13 S1 C1 96.74(10) .
C2 C1 C6 120.9(2) .
C2 C1 S1 121.08(17) .
C6 C1 S1 118.02(16) .
C3 C2 C1 121.1(2) .
C2 C3 C4 118.5(2) .
C2 C3 C19 121.6(2) 3_665
C4 C3 C19 119.9(2) 3_665
C3 C4 C5 121.1(2) .
C4 C5 C6 120.8(2) .
C5 C6 C1 117.6(2) .
C5 C6 N1 123.5(2) .
C1 C6 N1 118.92(19) .
C8 N1 C6 115.05(17) .
C8 N1 C20 118.12(17) .
C6 N1 C20 117.53(17) .
C9 C8 C13 117.7(2) .
C9 C8 N1 123.7(2) .
C13 C8 N1 118.55(18) .
C10 C9 C8 120.6(2) .
C11 C10 C9 121.7(2) .
C10 C11 C12 117.9(2) .
C10 C11 C14 119.66(19) .
C12 C11 C14 122.4(2) .
C13 C12 C11 120.9(2) .
C12 C13 C8 121.07(19) .
C12 C13 S1 120.73(17) .
C8 C13 S1 118.19(16) .
C15 C14 C19 118.2(2) .
C15 C14 C11 118.6(2) .
C19 C14 C11 123.17(19) .
C16 C15 C14 122.1(2) .
C17 C16 C15 119.7(2) .
C18 C17 C16 119.4(2) .
C17 C18 C19 122.4(2) .
C18 C19 C14 118.3(2) .
C18 C19 C3 117.3(2) 3_665
C14 C19 C3 124.35(19) 3_665
N1 C20 C21 112.25(18) .
C22 C21 C20 114.8(2) .
C21 C22 C23 111.8(2) .
C24 C23 C22 115.2(2) .
C23 C24 C25 112.7(2) .

loop_
_geom_bond_atom_site_label_1
_geom_bond_atom_site_label_2
_geom_bond_distance
_geom_bond_site_symmetry_2
S1 C13 1.767(2) .
S1 C1 1.771(2) .
C1 C2 1.382(3) .
C1 C6 1.401(3) .
C2 C3 1.380(3) .
C3 C4 1.382(3) .
C3 C19 1.503(3) 3_665
C4 C5 1.386(3) .
C5 C6 1.393(3) .
C6 N1 1.417(3) .
N1 C8 1.417(3) .
N1 C20 1.476(3) .
C8 C9 1.393(3) .
C8 C13 1.407(3) .
C9 C10 1.388(3) .
C10 C11 1.386(3) .
C11 C12 1.396(3) .
C11 C14 1.496(3) .
C12 C13 1.382(3) .
C14 C15 1.400(3) .
C14 C19 1.410(3) .
C15 C16 1.379(3) .
C16 C17 1.377(3) .
C17 C18 1.375(3) .
C18 C19 1.398(3) .
C19 C3 1.504(3) 3_665
C20 C21 1.523(3) .
C21 C22 1.519(3) .
C22 C23 1.520(3) .
C23 C24 1.509(3) .
C24 C25 1.514(3) .
